data_7216952
loop_
_publ_author_name
'Otazo-S\'anchez, Elena'
'P\'erez-Mar\'in, Leonel'
'Est\'evez-Hern\'andez, Osvaldo'
'Rojas-Lima, Susana'
'Alonso-Chamarro, Juli\'an'

_publ_section_title
;
 Aroylthioureas: new organic ionophores for heavy-metal ion selective
 electrodes
;
_journal_issue 11
_journal_name_full 'Journal of the Chemical Society, Perkin Transactions 2'
_journal_page_first 2211
_journal_paper_doi 10.1039/b102029n
_journal_year 2001
_chemical_formula_sum 'C12 H16 N2 O2 S'
_chemical_formula_weight 252.33
_chemical_name_systematic
; 
? 
;
_space_group_IT_number 61
_symmetry_space_group_name_Hall '-P 2ac 2ab'
_symmetry_space_group_name_H-M 'P b c a'
_atom_sites_solution_hydrogens geom
_atom_sites_solution_primary direct
_atom_sites_solution_secondary difmap
_audit_creation_method SHELXL-97
_cell_angle_alpha 90.00
_cell_angle_beta 90.00
_cell_angle_gamma 90.00
_cell_formula_units_Z 8
_cell_length_a 7.3964(6)
_cell_length_b 10.3444(9)
_cell_length_c 34.536(3)
_cell_measurement_temperature 293(2)
_cell_volume 2642.4(4)
_computing_structure_refinement 'SHELXL-97 (Sheldrick, 1997)'
_computing_structure_solution 'SHELXS-97 (Sheldrick, 1990)'
_diffrn_ambient_temperature 293(2)
_diffrn_measured_fraction_theta_full 0.999
_diffrn_measured_fraction_theta_max 0.999
_diffrn_radiation_monochromator graphite
_diffrn_radiation_source 'fine-focus sealed tube'
_diffrn_radiation_type MoK\a
_diffrn_radiation_wavelength 0.71073
_diffrn_reflns_av_R_equivalents 0.0471
_diffrn_reflns_av_sigmaI/netI 0.0278
_diffrn_reflns_limit_h_max 8
_diffrn_reflns_limit_h_min -8
_diffrn_reflns_limit_k_max 11
_diffrn_reflns_limit_k_min -11
_diffrn_reflns_limit_l_max 38
_diffrn_reflns_limit_l_min -29
_diffrn_reflns_number 12221
_diffrn_reflns_theta_full 23.27
_diffrn_reflns_theta_max 23.27
_diffrn_reflns_theta_min 2.36
_exptl_absorpt_coefficient_mu 0.237
_exptl_crystal_density_diffrn 1.269
_exptl_crystal_density_method 'not measured'
_exptl_crystal_F_000 1072
_refine_diff_density_max 0.132
_refine_diff_density_min -0.149
_refine_diff_density_rms 0.032
_refine_ls_extinction_coef 0.0114(10)
_refine_ls_extinction_expression Fc^*^=kFc[1+0.001xFc^2^\l^3^/sin(2\q)]^-1/4^
_refine_ls_extinction_method SHELXL
_refine_ls_goodness_of_fit_ref 0.996
_refine_ls_hydrogen_treatment mixed
_refine_ls_matrix_type full
_refine_ls_number_parameters 163
_refine_ls_number_reflns 1897
_refine_ls_number_restraints 0
_refine_ls_restrained_S_all 0.996
_refine_ls_R_factor_all 0.0444
_refine_ls_R_factor_gt 0.0313
_refine_ls_shift/su_max 0.003
_refine_ls_shift/su_mean 0.000
_refine_ls_structure_factor_coef Fsqd
_refine_ls_weighting_details 'calc w=1/[\s^2^(Fo^2^)+(0.0516P)^2^+0.0044P] where P=(Fo^2^+2Fc^2^)/3'
_refine_ls_weighting_scheme calc
_refine_ls_wR_factor_gt 0.0770
_refine_ls_wR_factor_ref 0.0819
_reflns_number_gt 1490
_reflns_number_total 1897
_reflns_threshold_expression >2sigma(I)
_cod_data_source_file b102029n.txt
_cod_data_source_block otazo2m
_cod_database_code 7216952

loop_
_symmetry_equiv_pos_as_xyz
'x, y, z'
'-x+1/2, -y, z+1/2'
'-x, y+1/2, -z+1/2'
'x+1/2, -y+1/2, -z'
'-x, -y, -z'
'x-1/2, y, -z-1/2'
'x, -y-1/2, z-1/2'
'-x-1/2, y-1/2, z'

loop_
_atom_site_label
_atom_site_type_symbol
_atom_site_fract_x
_atom_site_fract_y
_atom_site_fract_z
_atom_site_U_iso_or_equiv
_atom_site_adp_type
_atom_site_occupancy
_atom_site_symmetry_multiplicity
_atom_site_calc_flag
_atom_site_refinement_flags
S1 S 0.02670(7) 1.16558(5) 0.117718(15) 0.0590(2) Uani 1 1 d .
O2 O 0.24040(17) 1.08685(11) -0.01676(3) 0.0537(4) Uani 1 1 d .
O1 O 0.20366(17) 0.81738(11) 0.04596(4) 0.0550(4) Uani 1 1 d .
N1 N 0.1548(2) 1.03199(15) 0.05845(4) 0.0471(4) Uani 1 1 d .
N2 N 0.0940(2) 0.91335(16) 0.11372(5) 0.0515(4) Uani 1 1 d .
C5 C 0.2058(2) 0.93071(17) 0.03529(5) 0.0438(4) Uani 1 1 d .
C2 C 0.3862(2) 0.97653(19) -0.06209(5) 0.0556(5) Uani 1 1 d .
H2 H 0.4444 0.9555 -0.0851 0.067 Uiso 1 1 calc R
C3 C 0.3548(2) 0.89394(18) -0.03036(6) 0.0524(5) Uani 1 1 d .
H3 H 0.3890 0.8077 -0.0283 0.063 Uiso 1 1 calc R
C1 C 0.3163(3) 1.0904(2) -0.05260(6) 0.0585(5) Uani 1 1 d .
H1 H 0.3189 1.1632 -0.0684 0.070 Uiso 1 1 calc R
C6 C 0.0932(2) 1.02818(17) 0.09689(5) 0.0459(5) Uani 1 1 d .
C4 C 0.2658(2) 0.96375(16) -0.00361(5) 0.0431(4) Uani 1 1 d .
C8 C -0.0369(3) 0.7473(2) 0.15462(5) 0.0587(5) Uani 1 1 d .
H8A H 0.0645 0.6907 0.1491 0.070 Uiso 1 1 calc R
H8B H -0.1292 0.7321 0.1352 0.070 Uiso 1 1 calc R
C7 C 0.0248(2) 0.88704(18) 0.15256(5) 0.0511(5) Uani 1 1 d .
H7 H -0.0803 0.9427 0.1570 0.061 Uiso 1 1 calc R
C10 C 0.0213(3) 0.7479(2) 0.22645(6) 0.0773(7) Uani 1 1 d .
H10A H -0.0352 0.7340 0.2515 0.093 Uiso 1 1 calc R
H10B H 0.1248 0.6907 0.2245 0.093 Uiso 1 1 calc R
C12 C 0.1643(3) 0.9153(2) 0.18380(6) 0.0628(6) Uani 1 1 d .
H12A H 0.2006 1.0053 0.1824 0.075 Uiso 1 1 calc R
H12B H 0.2706 0.8621 0.1797 0.075 Uiso 1 1 calc R
C11 C 0.0842(3) 0.8868(2) 0.22354(6) 0.0729(6) Uani 1 1 d .
H11A H 0.1745 0.9032 0.2433 0.088 Uiso 1 1 calc R
H11B H -0.0173 0.9441 0.2282 0.088 Uiso 1 1 calc R
C9 C -0.1126(3) 0.7158(2) 0.19460(6) 0.0732(6) Uani 1 1 d .
H9A H -0.2230 0.7644 0.1987 0.088 Uiso 1 1 calc R
H9B H -0.1422 0.6245 0.1958 0.088 Uiso 1 1 calc R
H13 H 0.138(3) 0.854(2) 0.1006(6) 0.070(7) Uiso 1 1 d .
H14 H 0.169(2) 1.1070(19) 0.0487(5) 0.053(6) Uiso 1 1 d .

loop_
_atom_site_aniso_label
_atom_site_aniso_U_11
_atom_site_aniso_U_22
_atom_site_aniso_U_33
_atom_site_aniso_U_23
_atom_site_aniso_U_13
_atom_site_aniso_U_12
S1 0.0679(4) 0.0514(3) 0.0578(3) -0.0040(3) 0.0036(3) 0.0091(2)
O2 0.0687(8) 0.0437(8) 0.0487(8) 0.0057(6) 0.0066(6) 0.0072(6)
O1 0.0711(9) 0.0395(8) 0.0543(8) 0.0030(6) 0.0047(7) -0.0037(6)
N1 0.0556(9) 0.0379(9) 0.0479(10) 0.0040(8) 0.0035(7) 0.0005(7)
N2 0.0606(10) 0.0465(10) 0.0476(10) 0.0024(9) 0.0075(8) 0.0027(8)
C5 0.0418(10) 0.0395(11) 0.0502(11) 0.0006(9) -0.0048(9) -0.0034(8)
C2 0.0577(12) 0.0624(13) 0.0468(11) -0.0095(11) 0.0030(9) -0.0052(10)
C3 0.0585(11) 0.0404(10) 0.0582(12) -0.0079(10) -0.0017(10) -0.0018(9)
C1 0.0715(13) 0.0580(13) 0.0459(12) 0.0089(10) 0.0032(10) -0.0022(11)
C6 0.0415(10) 0.0496(11) 0.0466(11) 0.0024(10) -0.0021(8) -0.0017(8)
C4 0.0449(10) 0.0370(10) 0.0475(11) 0.0009(9) -0.0040(9) -0.0037(8)
C8 0.0651(12) 0.0617(12) 0.0492(12) -0.0008(10) 0.0022(10) -0.0121(10)
C7 0.0542(11) 0.0548(11) 0.0444(11) -0.0001(10) 0.0039(9) -0.0010(9)
C10 0.0944(16) 0.0832(16) 0.0543(13) 0.0125(13) 0.0042(12) -0.0048(13)
C12 0.0679(13) 0.0624(13) 0.0582(12) -0.0011(11) -0.0054(11) -0.0100(10)
C11 0.0880(16) 0.0805(16) 0.0504(12) -0.0018(12) -0.0122(11) -0.0034(13)
C9 0.0834(15) 0.0770(15) 0.0590(14) 0.0062(12) 0.0087(12) -0.0210(12)

loop_
_atom_type_symbol
_atom_type_description
_atom_type_scat_dispersion_real
_atom_type_scat_dispersion_imag
_atom_type_scat_source
C C 0.0033 0.0016 'International Tables Vol C Tables 4.2.6.8 and 6.1.1.4'
H H 0.0000 0.0000 'International Tables Vol C Tables 4.2.6.8 and 6.1.1.4'
N N 0.0061 0.0033 'International Tables Vol C Tables 4.2.6.8 and 6.1.1.4'
O O 0.0106 0.0060 'International Tables Vol C Tables 4.2.6.8 and 6.1.1.4'
S S 0.1246 0.1234 'International Tables Vol C Tables 4.2.6.8 and 6.1.1.4'

loop_
_geom_angle_atom_site_label_1
_geom_angle_atom_site_label_2
_geom_angle_atom_site_label_3
_geom_angle
C1 O2 C4 105.74(14)
C5 N1 C6 128.26(16)
C6 N2 C7 124.68(17)
O1 C5 N1 123.42(17)
O1 C5 C4 120.29(16)
N1 C5 C4 116.28(15)
C1 C2 C3 106.38(17)
C4 C3 C2 106.82(17)
C2 C1 O2 111.18(17)
N2 C6 N1 116.05(16)
N2 C6 S1 125.29(14)
N1 C6 S1 118.66(13)
C3 C4 O2 109.87(16)
C3 C4 C5 131.10(16)
O2 C4 C5 118.95(16)
C7 C8 C9 110.89(17)
N2 C7 C8 109.01(15)
N2 C7 C12 112.19(16)
C8 C7 C12 110.71(16)
C11 C10 C9 111.15(18)
C7 C12 C11 109.74(16)
C10 C11 C12 111.29(18)
C10 C9 C8 111.71(17)

loop_
_geom_bond_atom_site_label_1
_geom_bond_atom_site_label_2
_geom_bond_distance
S1 C6 1.6672(18)
O2 C1 1.360(2)
O2 C4 1.365(2)
O1 C5 1.2288(19)
N1 C5 1.371(2)
N1 C6 1.404(2)
N2 C6 1.322(2)
N2 C7 1.461(2)
C5 C4 1.456(2)
C2 C1 1.328(3)
C2 C3 1.409(3)
C3 C4 1.345(2)
C8 C7 1.517(3)
C8 C9 1.525(3)
C7 C12 1.521(3)
C10 C11 1.513(3)
C10 C9 1.517(3)
C12 C11 1.524(3)
